data_2220687
loop_
_publ_author_name
'Chen, Ming-Hua'
'Zhang, Yun-Qian'
'Zhu, Qian-Jiang'
'Xue, Sai-Feng'
'Tao, Zhu'

_publ_section_title
;
 2-(2-Furyl)-1<i>H</i>-imidazo[4,5-<i>f</i>][1,10]phenanthroline-3,7-diium
 dichloride monohydrate
;
_journal_coeditor_code AT2707
_journal_issue 2
_journal_name_full 'Acta Crystallographica Section E'
_journal_page_first o341
_journal_paper_doi 10.1107/S1600536809001160
_journal_volume 65
_journal_year 2009
_chemical_formula_iupac 'C17 H12 N4 O 2+, 2Cl -, H2 O'
_chemical_formula_moiety 'C17 H12 N4 O 2+, 2(Cl -), H2 O'
_chemical_formula_sum 'C17 H14 Cl2 N4 O2'
_chemical_formula_weight 377.22
_chemical_name_systematic
;
2-(2-Furyl)-1<i>H</i>-imidazo[4,5-<i>f</i>][1,10]phenanthroline-
3,7-diium dichloride monohydrate
;
_space_group_IT_number 14
_symmetry_cell_setting monoclinic
_symmetry_space_group_name_Hall '-P 2yn'
_symmetry_space_group_name_H-M 'P 1 21/n 1'
_atom_sites_solution_hydrogens geom
_atom_sites_solution_primary direct
_atom_sites_solution_secondary difmap
_audit_creation_method SHELXL-97
_cell_angle_alpha 90.00
_cell_angle_beta 92.060(8)
_cell_angle_gamma 90.00
_cell_formula_units_Z 4
_cell_length_a 4.768(3)
_cell_length_b 17.897(10)
_cell_length_c 19.241(11)
_cell_measurement_reflns_used 2859
_cell_measurement_temperature 293(2)
_cell_measurement_theta_max 25.00
_cell_measurement_theta_min 1.55
_cell_volume 1640.8(17)
_computing_cell_refinement 'SAINT (Bruker, 2005)'
_computing_data_collection 'APEX2 (Bruker, 2005)'
_computing_data_reduction 'SAINT (Bruker, 2005)'
_computing_molecular_graphics 'ORTEP-3 for Windows (Farrugia, 1997)'
_computing_publication_material 'WinGX (Farrugia, 1999)'
_computing_structure_refinement 'SHELXL97 (Sheldrick, 2008)'
_computing_structure_solution 'SHELXS97 (Sheldrick, 2008)'
_diffrn_ambient_temperature 293(2)
_diffrn_measured_fraction_theta_full 0.989
_diffrn_measured_fraction_theta_max 0.989
_diffrn_measurement_device_type 'Bruker APEXII CCD area-detector'
_diffrn_measurement_method '\f and \w'
_diffrn_radiation_monochromator graphite
_diffrn_radiation_source 'fine-focus sealed tube'
_diffrn_radiation_type MoK\a
_diffrn_radiation_wavelength 0.71073
_diffrn_reflns_av_R_equivalents 0.0580
_diffrn_reflns_av_sigmaI/netI 0.0591
_diffrn_reflns_limit_h_max 5
_diffrn_reflns_limit_h_min -5
_diffrn_reflns_limit_k_max 21
_diffrn_reflns_limit_k_min -20
_diffrn_reflns_limit_l_max 22
_diffrn_reflns_limit_l_min -22
_diffrn_reflns_number 10782
_diffrn_reflns_theta_full 25.00
_diffrn_reflns_theta_max 25.00
_diffrn_reflns_theta_min 1.55
_diffrn_standards_number 0
_exptl_absorpt_coefficient_mu 0.415
_exptl_absorpt_correction_T_max 0.9403
_exptl_absorpt_correction_T_min 0.9105
_exptl_absorpt_correction_type multi-scan
_exptl_absorpt_process_details '(SADABS; Bruker, 2005)'
_exptl_crystal_colour red-brown
_exptl_crystal_density_diffrn 1.527
_exptl_crystal_density_method 'not measured'
_exptl_crystal_description prism
_exptl_crystal_F_000 776
_exptl_crystal_size_max 0.23
_exptl_crystal_size_mid 0.18
_exptl_crystal_size_min 0.15
_refine_diff_density_max 0.191
_refine_diff_density_min -0.258
_refine_ls_extinction_method none
_refine_ls_goodness_of_fit_ref 1.017
_refine_ls_hydrogen_treatment constr
_refine_ls_matrix_type full
_refine_ls_number_parameters 226
_refine_ls_number_reflns 2859
_refine_ls_number_restraints 0
_refine_ls_restrained_S_all 1.017
_refine_ls_R_factor_all 0.0817
_refine_ls_R_factor_gt 0.0470
_refine_ls_shift/su_max 0.000
_refine_ls_shift/su_mean 0.000
_refine_ls_structure_factor_coef Fsqd
_refine_ls_weighting_details 'calc w=1/[\s^2^(Fo^2^)+(0.0514P)^2^] where P=(Fo^2^+2Fc^2^)/3'
_refine_ls_weighting_scheme calc
_refine_ls_wR_factor_gt 0.1031
_refine_ls_wR_factor_ref 0.1149
_reflns_number_gt 1886
_reflns_number_total 2859
_reflns_threshold_expression I>2\s(I)
_cod_data_source_file at2707.cif
_cod_data_source_block I
_cod_original_cell_volume 1641.0(16)
_cod_original_sg_symbol_H-M 'P 21/n'
_cod_database_code 2220687
_cod_database_fobs_code 2220687

loop_
_symmetry_equiv_pos_as_xyz
'x, y, z'
'-x+1/2, y+1/2, -z+1/2'
'-x, -y, -z'
'x-1/2, -y-1/2, z-1/2'

loop_
_atom_site_type_symbol
_atom_site_label
_atom_site_fract_x
_atom_site_fract_y
_atom_site_fract_z
_atom_site_U_iso_or_equiv
_atom_site_adp_type
_atom_site_calc_flag
_atom_site_refinement_flags
_atom_site_occupancy
_atom_site_disorder_assembly
_atom_site_disorder_group
C C1 0.2549(7) 0.5257(2) 0.91899(18) 0.0595(10) Uani d . 1 . .
H H1 0.1981 0.5270 0.9647 0.071 Uiso calc R 1 . .
C C2 0.1543(7) 0.57043(18) 0.86872(17) 0.0491(9) Uani d . 1 . .
H H2 0.0184 0.6073 0.8728 0.059 Uiso calc R 1 . .
C C3 0.2960(6) 0.55060(16) 0.80743(16) 0.0439(8) Uani d . 1 . .
H H3 0.2711 0.5718 0.7635 0.053 Uiso calc R 1 . .
C C4 0.4742(6) 0.49469(16) 0.82609(15) 0.0366(7) Uani d . 1 . .
C C5 0.6721(6) 0.45050(15) 0.78964(15) 0.0356(7) Uani d . 1 . .
C C6 0.9978(6) 0.36694(15) 0.76729(14) 0.0334(7) Uani d . 1 . .
C C7 1.2049(6) 0.30919(15) 0.77145(14) 0.0331(7) Uani d . 1 . .
C C8 1.2878(6) 0.26901(16) 0.83160(16) 0.0405(8) Uani d . 1 . .
H H8 1.2062 0.2786 0.8739 0.049 Uiso calc R 1 . .
C C9 1.4924(6) 0.21529(17) 0.82645(16) 0.0465(8) Uani d . 1 . .
H H9 1.5506 0.1877 0.8653 0.056 Uiso calc R 1 . .
C C10 1.6108(6) 0.20276(16) 0.76279(17) 0.0453(8) Uani d . 1 . .
H H10 1.7500 0.1665 0.7607 0.054 Uiso calc R 1 . .
C C11 1.3351(6) 0.29168(15) 0.70909(14) 0.0328(7) Uani d . 1 . .
C C12 1.2531(6) 0.33026(15) 0.64536(14) 0.0320(7) Uani d . 1 . .
C C13 1.3161(6) 0.34323(16) 0.52471(15) 0.0417(8) Uani d . 1 . .
H H13 1.4109 0.3287 0.4855 0.050 Uiso calc R 1 . .
C C14 1.1068(6) 0.39700(16) 0.51891(15) 0.0420(8) Uani d . 1 . .
H H14 1.0577 0.4177 0.4758 0.050 Uiso calc R 1 . .
C C15 0.9734(6) 0.41932(15) 0.57711(14) 0.0376(7) Uani d . 1 . .
H H15 0.8349 0.4559 0.5741 0.045 Uiso calc R 1 . .
C C16 1.0477(6) 0.38639(15) 0.64198(14) 0.0322(7) Uani d . 1 . .
C C17 0.9259(6) 0.40383(15) 0.70643(14) 0.0319(7) Uani d . 1 . .
N N3 1.5391(5) 0.23910(13) 0.70414(13) 0.0412(6) Uani d . 1 . .
N N4 1.3821(5) 0.31224(12) 0.58612(12) 0.0359(6) Uani d . 1 . .
H H4 1.5130 0.2792 0.5882 0.043 Uiso calc R 1 . .
N N1 0.8358(5) 0.39716(13) 0.81854(11) 0.0348(6) Uani d . 1 . .
H H1A 0.8394 0.3840 0.8615 0.042 Uiso calc R 1 . .
N N2 0.7228(5) 0.45605(12) 0.72179(12) 0.0345(6) Uani d . 1 . .
H H2A 0.6432 0.4867 0.6928 0.041 Uiso calc R 1 . .
O O1 0.4528(5) 0.47741(12) 0.89489(11) 0.0550(6) Uani d . 1 . .
Cl Cl1 0.44997(17) 0.56432(4) 0.62293(4) 0.0514(3) Uani d . 1 . .
Cl Cl2 0.83425(17) 0.20341(5) 0.53339(5) 0.0579(3) Uani d . 1 . .
O O1W 0.8356(5) 0.35229(14) 0.94806(11) 0.0703(8) Uani d . 1 . .
H H1WA 0.9993 0.3370 0.9803 0.084 Uiso d R 1 . .
H H1WB 0.6840 0.3400 0.9751 0.084 Uiso d R 1 . .

loop_
_atom_site_aniso_label
_atom_site_aniso_U_11
_atom_site_aniso_U_22
_atom_site_aniso_U_33
_atom_site_aniso_U_12
_atom_site_aniso_U_13
_atom_site_aniso_U_23
C1 0.053(2) 0.077(3) 0.049(2) 0.008(2) 0.0175(18) -0.016(2)
C2 0.047(2) 0.046(2) 0.055(2) 0.0040(16) 0.0111(17) -0.0081(17)
C3 0.048(2) 0.0404(19) 0.044(2) 0.0041(16) 0.0072(16) 0.0008(15)
C4 0.0363(17) 0.0435(18) 0.0304(17) -0.0035(15) 0.0052(14) -0.0034(14)
C5 0.0371(18) 0.0338(17) 0.0360(19) -0.0036(14) 0.0023(14) -0.0014(13)
C6 0.0325(16) 0.0372(17) 0.0307(17) -0.0030(14) 0.0030(13) -0.0017(13)
C7 0.0321(16) 0.0339(17) 0.0331(18) -0.0038(13) 0.0004(13) 0.0010(13)
C8 0.0395(18) 0.0436(19) 0.0387(18) 0.0014(15) 0.0033(14) 0.0035(15)
C9 0.051(2) 0.046(2) 0.042(2) 0.0001(16) -0.0055(16) 0.0126(15)
C10 0.0442(19) 0.0371(19) 0.054(2) 0.0061(15) -0.0062(17) -0.0002(16)
C11 0.0309(16) 0.0328(17) 0.0344(18) -0.0052(13) -0.0028(13) -0.0023(13)
C12 0.0302(16) 0.0345(17) 0.0314(17) -0.0060(13) 0.0043(13) -0.0048(13)
C13 0.049(2) 0.0446(19) 0.0318(18) -0.0005(16) 0.0065(15) -0.0037(14)
C14 0.053(2) 0.0402(19) 0.0327(18) -0.0001(16) 0.0047(15) 0.0011(14)
C15 0.0422(18) 0.0368(18) 0.0339(18) 0.0011(14) 0.0025(14) 0.0043(14)
C16 0.0331(16) 0.0308(16) 0.0329(17) -0.0045(13) 0.0019(13) -0.0018(13)
C17 0.0332(16) 0.0310(16) 0.0314(17) -0.0010(13) 0.0010(13) -0.0022(13)
N3 0.0389(15) 0.0349(15) 0.0497(17) 0.0050(12) -0.0006(12) -0.0030(12)
N4 0.0351(14) 0.0377(15) 0.0349(15) 0.0019(11) 0.0009(11) -0.0045(11)
N1 0.0371(14) 0.0396(15) 0.0281(14) -0.0006(12) 0.0062(11) 0.0040(11)
N2 0.0364(14) 0.0356(14) 0.0315(15) 0.0042(11) 0.0023(11) 0.0033(11)
O1 0.0560(15) 0.0699(16) 0.0400(14) 0.0159(12) 0.0122(11) 0.0021(11)
Cl1 0.0573(5) 0.0518(5) 0.0452(5) 0.0106(4) 0.0014(4) 0.0082(4)
Cl2 0.0407(5) 0.0682(6) 0.0651(6) 0.0031(4) 0.0057(4) -0.0194(5)
O1W 0.0487(15) 0.120(2) 0.0432(14) 0.0106(14) 0.0133(11) 0.0309(14)

loop_
_atom_type_symbol
_atom_type_description
_atom_type_scat_dispersion_real
_atom_type_scat_dispersion_imag
_atom_type_scat_source
C C 0.0033 0.0016 'International Tables Vol C Tables 4.2.6.8 and 6.1.1.4'
H H 0.0000 0.0000 'International Tables Vol C Tables 4.2.6.8 and 6.1.1.4'
N N 0.0061 0.0033 'International Tables Vol C Tables 4.2.6.8 and 6.1.1.4'
O O 0.0106 0.0060 'International Tables Vol C Tables 4.2.6.8 and 6.1.1.4'
Cl Cl 0.1484 0.1585 'International Tables Vol C Tables 4.2.6.8 and 6.1.1.4'

loop_
_geom_angle_atom_site_label_1
_geom_angle_atom_site_label_2
_geom_angle_atom_site_label_3
_geom_angle_site_symmetry_1
_geom_angle_site_symmetry_3
_geom_angle
_geom_angle_publ_flag
C2 C1 O1 . . 111.5(3) ?
C2 C1 H1 . . 124.2 ?
O1 C1 H1 . . 124.2 ?
C1 C2 C3 . . 106.4(3) ?
C1 C2 H2 . . 126.8 ?
C3 C2 H2 . . 126.8 ?
C4 C3 C2 . . 106.1(3) ?
C4 C3 H3 . . 127.0 ?
C2 C3 H3 . . 127.0 ?
C3 C4 O1 . . 110.9(3) ?
C3 C4 C5 . . 134.1(3) ?
O1 C4 C5 . . 115.0(3) ?
N2 C5 N1 . . 109.5(3) ?
N2 C5 C4 . . 125.5(3) ?
N1 C5 C4 . . 125.0(3) ?
C17 C6 N1 . . 106.9(2) ?
C17 C6 C7 . . 123.0(3) ?
N1 C6 C7 . . 130.1(3) ?
C11 C7 C8 . . 117.9(3) ?
C11 C7 C6 . . 116.0(2) ?
C8 C7 C6 . . 126.1(3) ?
C9 C8 C7 . . 118.5(3) ?
C9 C8 H8 . . 120.8 ?
C7 C8 H8 . . 120.8 ?
C8 C9 C10 . . 119.3(3) ?
C8 C9 H9 . . 120.3 ?
C10 C9 H9 . . 120.3 ?
N3 C10 C9 . . 124.6(3) ?
N3 C10 H10 . . 117.7 ?
C9 C10 H10 . . 117.7 ?
N3 C11 C7 . . 123.6(3) ?
N3 C11 C12 . . 116.3(3) ?
C7 C11 C12 . . 120.1(3) ?
N4 C12 C16 . . 118.0(3) ?
N4 C12 C11 . . 118.8(3) ?
C16 C12 C11 . . 123.2(3) ?
N4 C13 C14 . . 120.4(3) ?
N4 C13 H13 . . 119.8 ?
C14 C13 H13 . . 119.8 ?
C15 C14 C13 . . 119.4(3) ?
C15 C14 H14 . . 120.3 ?
C13 C14 H14 . . 120.3 ?
C14 C15 C16 . . 119.5(3) ?
C14 C15 H15 . . 120.3 ?
C16 C15 H15 . . 120.3 ?
C12 C16 C15 . . 119.5(3) ?
C12 C16 C17 . . 115.0(2) ?
C15 C16 C17 . . 125.5(3) ?
C6 C17 N2 . . 107.3(2) ?
C6 C17 C16 . . 122.6(3) ?
N2 C17 C16 . . 130.1(2) ?
C10 N3 C11 . . 116.1(3) ?
C13 N4 C12 . . 123.2(3) ?
C13 N4 H4 . . 118.4 ?
C12 N4 H4 . . 118.4 ?
C5 N1 C6 . . 108.3(2) ?
C5 N1 H1A . . 125.8 ?
C6 N1 H1A . . 125.8 ?
C5 N2 C17 . . 108.1(2) ?
C5 N2 H2A . . 126.0 ?
C17 N2 H2A . . 126.0 ?
C4 O1 C1 . . 105.1(2) ?
H1WA O1W H1WB . . 100.9 ?

loop_
_geom_bond_atom_site_label_1
_geom_bond_atom_site_label_2
_geom_bond_site_symmetry_2
_geom_bond_distance
_geom_bond_publ_flag
C1 C2 . 1.332(4) ?
C1 O1 . 1.373(4) ?
C1 H1 . 0.9300 ?
C2 C3 . 1.425(4) ?
C2 H2 . 0.9300 ?
C3 C4 . 1.353(4) ?
C3 H3 . 0.9300 ?
C4 O1 . 1.367(3) ?
C4 C5 . 1.434(4) ?
C5 N2 . 1.340(3) ?
C5 N1 . 1.341(3) ?
C6 C17 . 1.377(4) ?
C6 N1 . 1.384(3) ?
C6 C7 . 1.429(4) ?
C7 C11 . 1.406(4) ?
C7 C8 . 1.407(4) ?
C8 C9 . 1.376(4) ?
C8 H8 . 0.9300 ?
C9 C10 . 1.385(4) ?
C9 H9 . 0.9300 ?
C10 N3 . 1.336(4) ?
C10 H10 . 0.9300 ?
C11 N3 . 1.359(3) ?
C11 C12 . 1.449(4) ?
C12 N4 . 1.353(3) ?
C12 C16 . 1.403(4) ?
C13 N4 . 1.333(3) ?
C13 C14 . 1.388(4) ?
C13 H13 . 0.9300 ?
C14 C15 . 1.367(4) ?
C14 H14 . 0.9300 ?
C15 C16 . 1.414(4) ?
C15 H15 . 0.9300 ?
C16 C17 . 1.423(4) ?
C17 N2 . 1.385(3) ?
N4 H4 . 0.8600 ?
N1 H1A . 0.8600 ?
N2 H2A . 0.8600 ?
O1W H1WA . 1.0173 ?
O1W H1WB . 0.9323 ?

loop_
_geom_hbond_atom_site_label_D
_geom_hbond_atom_site_label_H
_geom_hbond_atom_site_label_A
_geom_hbond_site_symmetry_A
_geom_hbond_distance_DH
_geom_hbond_distance_HA
_geom_hbond_distance_DA
_geom_hbond_angle_DHA
N1 H1A O1W . 0.86 1.76 2.618(3) 176.6
N2 H2A Cl1 . 0.86 2.12 2.981(3) 178.7
N4 H4 Cl2 1_655 0.86 2.33 3.103(3) 150.3
O1W H1WA Cl2 4_666 1.02 2.00 3.011(3) 172.0
O1W H1WB Cl2 4_566 0.93 2.19 3.112(3) 172.7

loop_
_geom_torsion_atom_site_label_1
_geom_torsion_atom_site_label_2
_geom_torsion_atom_site_label_3
_geom_torsion_atom_site_label_4
_geom_torsion_site_symmetry_1
_geom_torsion_site_symmetry_2
_geom_torsion_site_symmetry_3
_geom_torsion_site_symmetry_4
_geom_torsion
_geom_torsion_publ_flag
O1 C1 C2 C3 . . . . -0.3(4) ?
C1 C2 C3 C4 . . . . -0.2(4) ?
C2 C3 C4 O1 . . . . 0.5(3) ?
C2 C3 C4 C5 . . . . 179.6(3) ?
C3 C4 C5 N2 . . . . -0.9(5) ?
O1 C4 C5 N2 . . . . 178.1(3) ?
C3 C4 C5 N1 . . . . 178.9(3) ?
O1 C4 C5 N1 . . . . -2.0(4) ?
C17 C6 C7 C11 . . . . 0.2(4) ?
N1 C6 C7 C11 . . . . -179.5(3) ?
C17 C6 C7 C8 . . . . -179.7(3) ?
N1 C6 C7 C8 . . . . 0.6(5) ?
C11 C7 C8 C9 . . . . 0.4(4) ?
C6 C7 C8 C9 . . . . -179.6(3) ?
C7 C8 C9 C10 . . . . 0.4(4) ?
C8 C9 C10 N3 . . . . -0.6(5) ?
C8 C7 C11 N3 . . . . -1.1(4) ?
C6 C7 C11 N3 . . . . 179.0(2) ?
C8 C7 C11 C12 . . . . 178.7(2) ?
C6 C7 C11 C12 . . . . -1.3(4) ?
N3 C11 C12 N4 . . . . -0.2(4) ?
C7 C11 C12 N4 . . . . 180.0(2) ?
N3 C11 C12 C16 . . . . -179.4(2) ?
C7 C11 C12 C16 . . . . 0.8(4) ?
N4 C13 C14 C15 . . . . 1.6(4) ?
C13 C14 C15 C16 . . . . -1.0(4) ?
N4 C12 C16 C15 . . . . 3.0(4) ?
C11 C12 C16 C15 . . . . -177.8(2) ?
N4 C12 C16 C17 . . . . -178.5(2) ?
C11 C12 C16 C17 . . . . 0.8(4) ?
C14 C15 C16 C12 . . . . -1.3(4) ?
C14 C15 C16 C17 . . . . -179.7(3) ?
N1 C6 C17 N2 . . . . 0.3(3) ?
C7 C6 C17 N2 . . . . -179.4(2) ?
N1 C6 C17 C16 . . . . -178.8(2) ?
C7 C6 C17 C16 . . . . 1.4(4) ?
C12 C16 C17 C6 . . . . -1.9(4) ?
C15 C16 C17 C6 . . . . 176.6(3) ?
C12 C16 C17 N2 . . . . 179.2(3) ?
C15 C16 C17 N2 . . . . -2.3(5) ?
C9 C10 N3 C11 . . . . 0.0(4) ?
C7 C11 N3 C10 . . . . 0.9(4) ?
C12 C11 N3 C10 . . . . -178.9(2) ?
C14 C13 N4 C12 . . . . 0.2(4) ?
C16 C12 N4 C13 . . . . -2.5(4) ?
C11 C12 N4 C13 . . . . 178.2(2) ?
N2 C5 N1 C6 . . . . -0.2(3) ?
C4 C5 N1 C6 . . . . 179.9(3) ?
C17 C6 N1 C5 . . . . -0.1(3) ?
C7 C6 N1 C5 . . . . 179.6(3) ?
N1 C5 N2 C17 . . . . 0.4(3) ?
C4 C5 N2 C17 . . . . -179.7(3) ?
C6 C17 N2 C5 . . . . -0.4(3) ?
C16 C17 N2 C5 . . . . 178.6(3) ?
C3 C4 O1 C1 . . . . -0.7(3) ?
C5 C4 O1 C1 . . . . -180.0(3) ?
C2 C1 O1 C4 . . . . 0.6(4) ?

loop_
_cod_related_entry_id
_cod_related_entry_database
_cod_related_entry_code
1 ChemSpider 30655702
